data_7055515
loop_
_publ_author_name
'Klap\"otke, Thomas M.'
'Penger, Alexander'
'Pfl\"uger, Carolin'
'Stierstorfer, J\"org'

_publ_section_title
;
 Melt-cast materials: combining the advantages of highly nitrated azoles
 and open-chain nitramines
;
_journal_issue 7
_journal_name_full 'New J. Chem.'
_journal_page_first 6059
_journal_paper_doi 10.1039/C6NJ00202A
_journal_volume 40
_journal_year 2016
_chemical_formula_moiety 'C5 H6 N6 O6'
_chemical_formula_sum 'C5 H6 N6 O6'
_chemical_formula_weight 246.16
_chemical_name_systematic 1-(4,5-dinitroimidazol-1-yl)-2-nitrazapropane
_space_group_crystal_system monoclinic
_space_group_IT_number 9
_space_group_name_Hall 'C -2yc'
_space_group_name_H-M_alt 'C 1 c 1'
_symmetry_space_group_name_Hall 'C -2yc'
_symmetry_space_group_name_H-M 'C 1 c 1'
_atom_sites_solution_hydrogens mixed
_audit_creation_method SHELXL-2014/7
_audit_update_record
;
2016-04-15 deposited with the CCDC.
2016-04-25 downloaded from the CCDC.
;
_cell_angle_alpha 90.000
_cell_angle_beta 92.393(12)
_cell_angle_gamma 90.000
_cell_formula_units_Z 4
_cell_length_a 5.7787(8)
_cell_length_b 20.764(3)
_cell_length_c 7.7190(11)
_cell_measurement_reflns_used 966
_cell_measurement_temperature 173(2)
_cell_measurement_theta_max 33.5513
_cell_measurement_theta_min 4.4058
_cell_volume 925.4(2)
_computing_cell_refinement
;
CrysAlisPro, Oxford Diffraction Ltd.,
Version 1.171.33.41 (release 06-05-2009 CrysAlis171 .NET)
(compiled May  6 2009,17:20:42)
;
_computing_data_collection
;
CrysAlisPro, Oxford Diffraction Ltd.,
Version 1.171.33.41 (release 06-05-2009 CrysAlis171 .NET)
(compiled May  6 2009,17:20:42)
;
_computing_data_reduction
;
CrysAlisPro, Oxford Diffraction Ltd.,
Version 1.171.33.41 (release 06-05-2009 CrysAlis171 .NET)
(compiled May  6 2009,17:20:42)
;
_computing_molecular_graphics
;
Diamond Version 3.2k (K. Brandenburg, Crystal Impact GbR, Berlin, 2014).
;
_computing_publication_material
;
Diamond Version 3.2k (K. Brandenburg, Crystal Impact GbR, Berlin, 2014).
;
_computing_structure_refinement 'SHELXL-2014/7 (Sheldrick, 2014)'
_computing_structure_solution SIR-92
_diffrn_ambient_temperature 173(2)
_diffrn_detector_area_resol_mean 15.9809
_diffrn_measured_fraction_theta_full 0.992
_diffrn_measured_fraction_theta_max 0.992
_diffrn_measurement_device_type KappaCCD
_diffrn_measurement_method omega-scan
_diffrn_radiation_type MoK\a
_diffrn_radiation_wavelength 0.71069
_diffrn_reflns_av_R_equivalents 0.0231
_diffrn_reflns_av_unetI/netI 0.0681
_diffrn_reflns_Laue_measured_fraction_full 0.992
_diffrn_reflns_Laue_measured_fraction_max 0.992
_diffrn_reflns_limit_h_max 7
_diffrn_reflns_limit_h_min -7
_diffrn_reflns_limit_k_max 14
_diffrn_reflns_limit_k_min -26
_diffrn_reflns_limit_l_max 8
_diffrn_reflns_limit_l_min -10
_diffrn_reflns_number 2573
_diffrn_reflns_theta_full 25.240
_diffrn_reflns_theta_max 27.494
_diffrn_reflns_theta_min 4.430
_exptl_absorpt_coefficient_mu 0.162
_exptl_absorpt_correction_T_max 1.00000
_exptl_absorpt_correction_T_min 0.64046
_exptl_absorpt_correction_type multi-scan
_exptl_absorpt_process_details
;
CrysAlisPro, Oxford Diffraction Ltd.,
Version 1.171.33.41 (release 06-05-2009 CrysAlis171 .NET)
(compiled May  6 2009,17:20:42)
Empirical absorption correction using spherical harmonics,
 implemented in SCALE3 ABSPACK scaling algorithm.
;
_exptl_crystal_colour colorless
_exptl_crystal_density_diffrn 1.767
_exptl_crystal_description block
_exptl_crystal_F_000 504
_exptl_crystal_size_max 0.33
_exptl_crystal_size_mid 0.21
_exptl_crystal_size_min 0.18
_refine_diff_density_max 0.190
_refine_diff_density_min -0.297
_refine_diff_density_rms 0.051
_refine_ls_extinction_method none
_refine_ls_goodness_of_fit_ref 0.861
_refine_ls_hydrogen_treatment mixed
_refine_ls_matrix_type full
_refine_ls_number_parameters 167
_refine_ls_number_reflns 1820
_refine_ls_number_restraints 2
_refine_ls_restrained_S_all 0.861
_refine_ls_R_factor_all 0.0653
_refine_ls_R_factor_gt 0.0388
_refine_ls_shift/su_max 0.000
_refine_ls_shift/su_mean 0.000
_refine_ls_structure_factor_coef Fsqd
_refine_ls_weighting_details 'w=1/[\s^2^(Fo^2^)+(0.0434P)^2^] where P=(Fo^2^+2Fc^2^)/3'
_refine_ls_weighting_scheme calc
_refine_ls_wR_factor_gt 0.0782
_refine_ls_wR_factor_ref 0.0834
_reflns_Friedel_coverage 0.719
_reflns_Friedel_fraction_full 0.770
_reflns_Friedel_fraction_max 0.721
_reflns_number_gt 1216
_reflns_number_total 1820
_reflns_threshold_expression 'I > 2\s(I)'
_cod_data_source_file c6nj00202a2.cif
_cod_data_source_block fx488
_cod_depositor_comments 'Adding full bibliography for 7055507--7055518.cif.'
_cod_database_code 7055515
_shelx_space_group_comment
;
The symmetry employed for this shelxl refinement is uniquely defined
by the following loop, which should always be used as a source of
symmetry information in preference to the above space-group names.
They are only intended as comments.
;

loop_
_space_group_symop_operation_xyz
'x, y, z'
'x, -y, z+1/2'
'x+1/2, y+1/2, z'
'x+1/2, -y+1/2, z+1/2'

loop_
_atom_site_label
_atom_site_type_symbol
_atom_site_fract_x
_atom_site_fract_y
_atom_site_fract_z
_atom_site_U_iso_or_equiv
_atom_site_adp_type
_atom_site_occupancy
_atom_site_site_symmetry_order
_atom_site_calc_flag
_atom_site_refinement_flags_posn
_atom_site_refinement_flags_adp
O1 O 0.3969(5) -0.04349(15) 0.4988(4) 0.0367(8) Uani 1 1 d . .
O3 O 0.2272(5) 0.15831(16) 0.5974(4) 0.0411(9) Uani 1 1 d . .
O2 O 0.2789(6) 0.04837(17) 0.3987(4) 0.0446(9) Uani 1 1 d . .
N3 N 0.4024(6) 0.01491(19) 0.4945(5) 0.0273(8) Uani 1 1 d . .
O4 O 0.5413(6) 0.21491(14) 0.5810(4) 0.0373(7) Uani 1 1 d . .
O5 O 0.4197(5) 0.19301(15) 0.9504(4) 0.0340(7) Uani 1 1 d . .
N6 N 0.5392(6) 0.17916(15) 1.0794(5) 0.0276(8) Uani 1 1 d . .
N5 N 0.7634(5) 0.16298(17) 1.0545(5) 0.0279(8) Uani 1 1 d . .
O6 O 0.4769(5) 0.17852(16) 1.2288(4) 0.0423(9) Uani 1 1 d . .
N1 N 0.7687(5) 0.11628(16) 0.7696(4) 0.0238(8) Uani 1 1 d . .
N2 N 0.7477(6) 0.01371(17) 0.6846(5) 0.0305(8) Uani 1 1 d . .
C4 C 0.8412(8) 0.1702(2) 0.8822(6) 0.0260(9) Uani 1 1 d . .
C3 C 0.5754(6) 0.11033(19) 0.6574(5) 0.0226(9) Uani 1 1 d . .
N4 N 0.4382(6) 0.16538(17) 0.6086(4) 0.0278(8) Uani 1 1 d . .
C2 C 0.5689(7) 0.04730(19) 0.6096(6) 0.0240(9) Uani 1 1 d . .
C5 C 0.9083(7) 0.1463(2) 1.2066(6) 0.0344(11) Uani 1 1 d . .
H5A H 0.9123 0.1824 1.2883 0.052 Uiso 1 1 calc R U
H5C H 1.0658 0.1369 1.1714 0.052 Uiso 1 1 calc R U
H5B H 0.8444 0.1082 1.2626 0.052 Uiso 1 1 calc R U
C1 C 0.8604(7) 0.0566(2) 0.7792(6) 0.0298(10) Uani 1 1 d . .
H4A H 0.792(6) 0.2090(18) 0.827(5) 0.006(9) Uiso 1 1 d . .
H4B H 1.009(7) 0.1688(17) 0.896(5) 0.016(10) Uiso 1 1 d . .
H1A H 0.981(9) 0.049(2) 0.856(7) 0.045(13) Uiso 1 1 d . .

loop_
_atom_site_aniso_label
_atom_site_aniso_U_11
_atom_site_aniso_U_22
_atom_site_aniso_U_33
_atom_site_aniso_U_23
_atom_site_aniso_U_13
_atom_site_aniso_U_12
O1 0.0364(18) 0.0287(19) 0.0449(19) -0.0067(15) 0.0011(15) -0.0075(15)
O3 0.0225(18) 0.058(2) 0.043(2) -0.0034(16) 0.0014(14) 0.0093(15)
O2 0.0460(19) 0.040(2) 0.046(2) 0.0031(16) -0.0213(17) -0.0046(15)
N3 0.0290(19) 0.027(2) 0.0260(19) -0.0022(17) 0.0035(15) -0.0021(19)
O4 0.053(2) 0.0258(16) 0.0326(17) 0.0040(15) -0.0019(14) 0.0004(16)
O5 0.0221(15) 0.052(2) 0.0282(17) -0.0036(15) -0.0010(13) 0.0039(14)
N6 0.027(2) 0.034(2) 0.0216(19) -0.0034(17) 0.0028(15) -0.0032(17)
N5 0.0169(17) 0.038(2) 0.029(2) 0.0015(16) 0.0023(14) -0.0020(16)
O6 0.0345(19) 0.065(3) 0.0277(18) -0.0044(16) 0.0091(14) 0.0013(17)
N1 0.0147(16) 0.030(2) 0.0263(18) -0.0030(15) 0.0003(14) -0.0010(15)
N2 0.0259(19) 0.031(2) 0.035(2) -0.0022(18) -0.0044(16) 0.0055(17)
C4 0.019(2) 0.032(2) 0.027(2) -0.0033(18) -0.0001(17) -0.0032(18)
C3 0.0162(19) 0.027(2) 0.025(2) 0.0008(17) 0.0028(16) 0.0020(17)
N4 0.0258(19) 0.032(2) 0.026(2) -0.0031(16) 0.0008(14) 0.0032(18)
C2 0.024(2) 0.025(2) 0.024(2) 0.0000(18) 0.0028(16) -0.0005(19)
C5 0.028(2) 0.043(3) 0.031(2) 0.005(2) -0.0039(19) -0.004(2)
C1 0.021(2) 0.032(3) 0.036(3) -0.005(2) -0.0035(19) 0.005(2)

loop_
_atom_type_symbol
_atom_type_description
_atom_type_scat_dispersion_real
_atom_type_scat_dispersion_imag
_atom_type_scat_source
C C 0.0033 0.0016 'International Tables Vol C Tables 4.2.6.8 and 6.1.1.4'
H H 0.0000 0.0000 'International Tables Vol C Tables 4.2.6.8 and 6.1.1.4'
N N 0.0061 0.0033 'International Tables Vol C Tables 4.2.6.8 and 6.1.1.4'
O O 0.0106 0.0060 'International Tables Vol C Tables 4.2.6.8 and 6.1.1.4'

loop_
_geom_angle_atom_site_label_1
_geom_angle_atom_site_label_2
_geom_angle_atom_site_label_3
_geom_angle
O1 N3 O2 124.7(4)
O1 N3 C2 117.7(4)
O2 N3 C2 117.6(3)
O6 N6 O5 126.3(4)
O6 N6 N5 116.8(3)
O5 N6 N5 116.9(3)
N6 N5 C4 116.4(3)
N6 N5 C5 117.6(3)
C4 N5 C5 125.6(4)
C1 N1 C3 104.8(3)
C1 N1 C4 124.5(3)
C3 N1 C4 129.7(3)
C1 N2 C2 103.9(4)
N5 C4 N1 112.1(4)
N5 C4 H4A 114(2)
N1 C4 H4A 108(2)
N5 C4 H4B 104(2)
N1 C4 H4B 107(2)
H4A C4 H4B 111(3)
C2 C3 N1 105.5(3)
C2 C3 N4 133.5(4)
N1 C3 N4 120.9(3)
O4 N4 O3 125.7(4)
O4 N4 C3 116.9(3)
O3 N4 C3 117.4(4)
N2 C2 C3 111.6(4)
N2 C2 N3 119.9(3)
C3 C2 N3 128.6(4)
N5 C5 H5A 109.5
N5 C5 H5C 109.5
H5A C5 H5C 109.5
N5 C5 H5B 109.5
H5A C5 H5B 109.5
H5C C5 H5B 109.5
N2 C1 N1 114.2(4)
N2 C1 H1A 126(3)
N1 C1 H1A 119(3)

loop_
_geom_bond_atom_site_label_1
_geom_bond_atom_site_label_2
_geom_bond_distance
O1 N3 1.214(4)
O3 N4 1.228(4)
O2 N3 1.223(5)
N3 C2 1.448(5)
O4 N4 1.212(4)
O5 N6 1.222(5)
N6 O6 1.222(5)
N6 N5 1.360(4)
N5 C4 1.430(6)
N5 C5 1.456(5)
N1 C1 1.349(5)
N1 C3 1.390(5)
N1 C4 1.468(5)
N2 C1 1.307(6)
N2 C2 1.356(5)
C4 H4A 0.95(4)
C4 H4B 0.97(4)
C3 C2 1.360(6)
C3 N4 1.432(5)
C5 H5A 0.9800
C5 H5C 0.9800
C5 H5B 0.9800
C1 H1A 0.91(5)

loop_
_geom_torsion_atom_site_label_1
_geom_torsion_atom_site_label_2
_geom_torsion_atom_site_label_3
_geom_torsion_atom_site_label_4
_geom_torsion
O6 N6 N5 C4 -173.8(4)
O5 N6 N5 C4 6.1(5)
O6 N6 N5 C5 0.2(5)
O5 N6 N5 C5 -179.9(4)
N6 N5 C4 N1 -79.9(4)
C5 N5 C4 N1 106.7(5)
C1 N1 C4 N5 -73.0(5)
C3 N1 C4 N5 94.3(5)
C1 N1 C3 C2 0.0(4)
C4 N1 C3 C2 -169.2(4)
C1 N1 C3 N4 -177.0(3)
C4 N1 C3 N4 13.8(6)
C2 C3 N4 O4 -136.0(5)
N1 C3 N4 O4 39.9(5)
C2 C3 N4 O3 43.6(6)
N1 C3 N4 O3 -140.5(4)
C1 N2 C2 C3 0.6(5)
C1 N2 C2 N3 -179.5(4)
N1 C3 C2 N2 -0.4(5)
N4 C3 C2 N2 176.0(4)
N1 C3 C2 N3 179.8(4)
N4 C3 C2 N3 -3.8(8)
O1 N3 C2 N2 16.3(6)
O2 N3 C2 N2 -163.0(4)
O1 N3 C2 C3 -163.8(4)
O2 N3 C2 C3 16.8(6)
C2 N2 C1 N1 -0.7(5)
C3 N1 C1 N2 0.5(5)
C4 N1 C1 N2 170.4(4)
